data_7060087
loop_
_publ_author_name
'Shah, Syed Raza'
'Shah, Zarbad'
'Khan, Ajmal'
'Ahmed, Ayaz'
'Khwaja, Shariqa'
'Csuk, Rene'
'Anwar, Muhammad U.'
'Al-Harrasi, Ahmed'

_publ_section_title
;
 Alkali complexes of non-steroidal anti-inflammatory drugs inhibit lung
 and oral cancers in vitro
;
_journal_issue 1
_journal_name_full 'New Journal of Chemistry'
_journal_page_first 45
_journal_page_last 52
_journal_paper_doi 10.1039/D0NJ04585C
_journal_volume 45
_journal_year 2021
_chemical_formula_moiety 'C38 H43 K N2 O4'
_chemical_formula_sum 'C38 H43 K N2 O4'
_chemical_formula_weight 630.84
_space_group_crystal_system triclinic
_space_group_IT_number 2
_space_group_name_Hall '-P 1'
_space_group_name_H-M_alt 'P -1'
_atom_sites_solution_hydrogens mixed
_audit_creation_method SHELXL-2016/6
_audit_update_record
;
2020-09-13 deposited with the CCDC.	2020-11-24 downloaded from the CCDC.
;
_cell_angle_alpha 72.414(5)
_cell_angle_beta 77.519(5)
_cell_angle_gamma 88.313(5)
_cell_formula_units_Z 2
_cell_length_a 10.3951(10)
_cell_length_b 10.6836(12)
_cell_length_c 17.2357(19)
_cell_measurement_reflns_used 9963
_cell_measurement_temperature 296(2)
_cell_measurement_theta_max 25.56
_cell_measurement_theta_min 2.99
_cell_volume 1780.2(3)
_computing_cell_refinement 'Bruker SAINT'
_computing_data_collection 'Bruker APEX2'
_computing_data_reduction 'Bruker SAINT'
_computing_molecular_graphics 'Bruker SHELXTL'
_computing_publication_material 'Bruker SHELXTL'
_computing_structure_refinement 'SHELXL-2016/6 (Sheldrick, 2016)'
_computing_structure_solution 'SHELXT 2014/5 (Sheldrick, 2014)'
_diffrn_ambient_temperature 296(2)
_diffrn_measured_fraction_theta_full 0.994
_diffrn_measured_fraction_theta_max 0.994
_diffrn_measurement_device_type 'Bruker APEX-II CCD'
_diffrn_measurement_method '\f and \w scans'
_diffrn_radiation_type MoK\a
_diffrn_radiation_wavelength 0.71073
_diffrn_reflns_av_R_equivalents 0.0640
_diffrn_reflns_av_unetI/netI 0.0447
_diffrn_reflns_Laue_measured_fraction_full 0.994
_diffrn_reflns_Laue_measured_fraction_max 0.994
_diffrn_reflns_limit_h_max 12
_diffrn_reflns_limit_h_min -12
_diffrn_reflns_limit_k_max 12
_diffrn_reflns_limit_k_min -12
_diffrn_reflns_limit_l_max 20
_diffrn_reflns_limit_l_min -20
_diffrn_reflns_number 35049
_diffrn_reflns_point_group_measured_fraction_full 0.994
_diffrn_reflns_point_group_measured_fraction_max 0.994
_diffrn_reflns_theta_full 25.000
_diffrn_reflns_theta_max 25.000
_diffrn_reflns_theta_min 2.985
_exptl_absorpt_coefficient_mu 0.189
_exptl_absorpt_correction_T_max 0.7453
_exptl_absorpt_correction_T_min 0.5990
_exptl_absorpt_correction_type multi-scan
_exptl_absorpt_process_details sadabs
_exptl_crystal_colour colorless
_exptl_crystal_density_diffrn 1.177
_exptl_crystal_description plate
_exptl_crystal_F_000 672
_exptl_crystal_size_max 0.500
_exptl_crystal_size_mid 0.169
_exptl_crystal_size_min 0.070
_refine_diff_density_max 1.054
_refine_diff_density_min -0.373
_refine_diff_density_rms 0.073
_refine_ls_extinction_method none
_refine_ls_goodness_of_fit_ref 1.099
_refine_ls_hydrogen_treatment mixed
_refine_ls_matrix_type full
_refine_ls_number_parameters 441
_refine_ls_number_reflns 6246
_refine_ls_number_restraints 42
_refine_ls_restrained_S_all 1.100
_refine_ls_R_factor_all 0.1380
_refine_ls_R_factor_gt 0.0929
_refine_ls_shift/su_max 0.000
_refine_ls_shift/su_mean 0.000
_refine_ls_structure_factor_coef Fsqd
_refine_ls_weighting_details 'w=1/[\s^2^(Fo^2^)+(0.1060P)^2^+4.8688P] where P=(Fo^2^+2Fc^2^)/3'
_refine_ls_weighting_scheme calc
_refine_ls_wR_factor_gt 0.2284
_refine_ls_wR_factor_ref 0.2931
_reflns_Friedel_coverage 0.000
_reflns_number_gt 4257
_reflns_number_total 6246
_reflns_threshold_expression 'I > 2\s(I)'
_cod_data_source_file d0nj04585c2.cif
_cod_data_source_block SR_145_glassrod_0m_a
_cod_depositor_comments
;
The following automatic conversions were performed:

data item '_exptl_absorpt_correction_type' value 'Multi-scan' was
changed to 'multi-scan' in accordance with the
/home/data/users/saulius/crontab/automatic-downloads/rss-feeds/RSC/lib/dictionaries/cif_core.dic
dictionary named 'cif_core.dic' version 2.4.2 last updated on
2011-04-26.

Automatic conversion script
Id: cif_fix_values 7556 2019-12-06 15:28:31Z antanas 

 Adding full bibliography for 7060085--7060088.cif.
;
_cod_database_code 7060087
_shelx_shelxl_version_number 2016/6
_shelx_space_group_comment
;
The symmetry employed for this shelxl refinement is uniquely defined
by the following loop, which should always be used as a source of
symmetry information in preference to the above space-group names.
They are only intended as comments.
;
_shelx_estimated_absorpt_t_min 0.911
_shelx_estimated_absorpt_t_max 0.987

loop_
_space_group_symop_operation_xyz
'x, y, z'
'-x, -y, -z'

loop_
_atom_site_label
_atom_site_type_symbol
_atom_site_fract_x
_atom_site_fract_y
_atom_site_fract_z
_atom_site_U_iso_or_equiv
_atom_site_adp_type
_atom_site_occupancy
_atom_site_site_symmetry_order
_atom_site_calc_flag
_atom_site_refinement_flags_posn
_atom_site_refinement_flags_adp
_atom_site_refinement_flags_occupancy
_atom_site_disorder_assembly
_atom_site_disorder_group
K1 K 0.25879(11) 0.82875(11) 0.49547(7) 0.0550(4) Uani 1 1 d . . . . .
O1 O 0.0487(3) 0.9466(3) 0.56074(19) 0.0544(9) Uani 1 1 d . . . . .
H1A H 0.000000 1.000000 0.500000 0.09(3) Uiso 1 2 d S . P . .
O2 O -0.1207(4) 1.0272(4) 0.6294(2) 0.0648(10) Uani 1 1 d . . . . .
O3 O 0.4564(4) 1.0111(3) 0.43731(19) 0.0559(9) Uani 1 1 d . . . . .
H3A H 0.500000 1.000000 0.500000 0.11(3) Uiso 1 2 d S . P . .
O4 O 0.6137(4) 1.1634(4) 0.3752(2) 0.0666(11) Uani 1 1 d . . . . .
N1 N 0.3283(5) 0.5646(4) 0.5552(3) 0.0590(11) Uani 1 1 d . . . . .
N2 N 0.1798(5) 0.6274(4) 0.4383(3) 0.0590(11) Uani 1 1 d . . . . .
C1 C 0.4037(7) 0.5316(6) 0.6106(4) 0.0756(18) Uani 1 1 d . . . . .
H1 H 0.431487 0.597183 0.629215 0.091 Uiso 1 1 calc R U . . .
C2 C 0.4438(8) 0.4040(7) 0.6426(4) 0.089(2) Uani 1 1 d . . . . .
H2 H 0.498214 0.386224 0.680689 0.107 Uiso 1 1 calc R U . . .
C3 C 0.4029(7) 0.3072(6) 0.6179(4) 0.082(2) Uani 1 1 d . . . . .
H3 H 0.428234 0.221680 0.639267 0.099 Uiso 1 1 calc R U . . .
C4 C 0.3226(6) 0.3348(5) 0.5602(4) 0.0642(15) Uani 1 1 d . . . . .
C5 C 0.2750(8) 0.2383(5) 0.5304(5) 0.083(2) Uani 1 1 d . . . . .
H5 H 0.296541 0.151169 0.551160 0.100 Uiso 1 1 calc R U . . .
C6 C 0.2009(7) 0.2689(6) 0.4740(4) 0.0783(19) Uani 1 1 d . . . . .
H6 H 0.173095 0.203132 0.455524 0.094 Uiso 1 1 calc R U . . .
C7 C 0.1631(6) 0.4001(5) 0.4412(4) 0.0648(15) Uani 1 1 d . . . . .
C8 C 0.0830(8) 0.4356(7) 0.3832(4) 0.086(2) Uani 1 1 d . . . . .
H8 H 0.051421 0.372762 0.363883 0.103 Uiso 1 1 calc R U . . .
C9 C 0.0526(8) 0.5616(7) 0.3557(4) 0.085(2) Uani 1 1 d . . . . .
H9 H -0.002921 0.586399 0.318384 0.102 Uiso 1 1 calc R U . . .
C10 C 0.1044(7) 0.6562(6) 0.3832(4) 0.0741(17) Uani 1 1 d . . . . .
H10 H 0.084649 0.743616 0.361590 0.089 Uiso 1 1 calc R U . . .
C11 C 0.2089(5) 0.4991(5) 0.4684(3) 0.0538(12) Uani 1 1 d . . . . .
C12 C 0.2884(6) 0.4664(5) 0.5291(3) 0.0543(13) Uani 1 1 d . . . . .
C13 C -0.0170(4) 0.9717(4) 0.6263(3) 0.0411(10) Uani 1 1 d . . . . .
C14 C 0.0456(5) 0.9242(5) 0.7017(3) 0.0465(11) Uani 1 1 d . . . . .
H14 H 0.141545 0.932497 0.681538 0.056 Uiso 1 1 calc R U . . .
C15 C 0.0074(7) 1.0092(6) 0.7600(4) 0.0735(17) Uani 1 1 d . . . . .
H15A H 0.044471 0.974675 0.808293 0.110 Uiso 1 1 calc R U . . .
H15B H -0.086898 1.008537 0.777016 0.110 Uiso 1 1 calc R U . . .
H15C H 0.040698 1.097744 0.731264 0.110 Uiso 1 1 calc R U . . .
C16 C 0.0085(5) 0.7792(5) 0.7464(3) 0.0473(11) Uani 1 1 d . . . . .
C17 C -0.1185(6) 0.7361(6) 0.7853(3) 0.0661(15) Uani 1 1 d . . . . .
H17 H -0.184653 0.796580 0.784954 0.079 Uiso 1 1 calc R U . . .
C18 C -0.1504(7) 0.6033(6) 0.8253(4) 0.0752(17) Uani 1 1 d . . . . .
H18 H -0.237645 0.576009 0.850525 0.090 Uiso 1 1 calc R U . . .
C19 C -0.0545(7) 0.5123(6) 0.8277(3) 0.0698(16) Uani 1 1 d . . . . .
C20 C 0.0729(6) 0.5532(6) 0.7892(3) 0.0668(15) Uani 1 1 d . . . . .
H20 H 0.138596 0.492190 0.789790 0.080 Uiso 1 1 calc R U . . .
C21 C 0.1046(5) 0.6868(5) 0.7490(3) 0.0537(12) Uani 1 1 d . . . . .
H21 H 0.191806 0.713794 0.723450 0.064 Uiso 1 1 calc R U . . .
C22A C -0.0897(10) 0.3642(7) 0.8706(4) 0.102(3) Uani 1 1 d . . . . .
H22A H -0.182859 0.349459 0.874604 0.123 Uiso 1 1 calc R U . . .
H22B H -0.041234 0.315582 0.835134 0.123 Uiso 1 1 calc R U . . .
C23A C -0.0623(13) 0.3101(8) 0.9539(5) 0.129(4) Uani 1 1 d . . . . .
H23A H 0.030991 0.330058 0.949097 0.155 Uiso 1 1 calc R U . . .
C24A C -0.0808(19) 0.1585(10) 0.9810(8) 0.221(8) Uani 1 1 d . . . . .
H24A H -0.041955 0.120436 1.028166 0.332 Uiso 1 1 calc R U . . .
H24B H -0.038666 0.126567 0.935724 0.332 Uiso 1 1 calc R U . . .
H24C H -0.173165 0.134601 0.995891 0.332 Uiso 1 1 calc R U . . .
C26 C 0.5166(5) 1.1050(4) 0.3752(3) 0.0416(10) Uani 1 1 d . . . . .
C25A C -0.1353(17) 0.3595(13) 1.0167(6) 0.186(6) Uani 1 1 d . . . . .
H25A H -0.109958 0.317206 1.068461 0.279 Uiso 1 1 calc R U . . .
H25B H -0.227713 0.342284 1.022847 0.279 Uiso 1 1 calc R U . . .
H25C H -0.117984 0.452490 1.001376 0.279 Uiso 1 1 calc R U . . .
C27 C 0.4566(5) 1.1359(5) 0.2983(3) 0.0492(11) Uani 1 1 d . . . . .
H27 H 0.360580 1.127523 0.317876 0.059 Uiso 1 1 calc R U . . .
C28 C 0.4908(7) 1.2764(6) 0.2421(4) 0.0780(18) Uani 1 1 d . . . . .
H28A H 0.447368 1.293813 0.196326 0.117 Uiso 1 1 calc R U . . .
H28B H 0.584457 1.287409 0.221108 0.117 Uiso 1 1 calc R U . . .
H28C H 0.462076 1.336376 0.273513 0.117 Uiso 1 1 calc R U . . .
C29A C 0.4969(5) 1.0350(5) 0.2525(3) 0.0477(11) Uani 1 1 d . . . . .
C30A C 0.6247(6) 1.0264(6) 0.2135(3) 0.0648(15) Uani 1 1 d . . . . .
H30A H 0.689115 1.084089 0.214655 0.078 Uiso 1 1 calc R U . . .
C31A C 0.6602(6) 0.9329(7) 0.1722(4) 0.0760(18) Uani 1 1 d . . . . .
H31A H 0.747930 0.929094 0.146405 0.091 Uiso 1 1 calc R U . . .
C32A C 0.5676(7) 0.8456(6) 0.1689(3) 0.0697(16) Uani 1 1 d . . . . .
C34 C 0.4044(5) 0.9487(5) 0.2494(3) 0.0537(12) Uani 1 1 d . . . . .
H34 H 0.316763 0.952376 0.275520 0.064 Uiso 1 1 calc R U . . .
C33A C 0.4405(6) 0.8551(6) 0.2073(3) 0.0649(15) Uani 1 1 d . . . . .
H33A H 0.375953 0.798071 0.205689 0.078 Uiso 1 1 calc R U . . .
C35A C 0.625(10) 0.732(12) 0.132(7) 0.095(7) Uani 0.34(4) 1 d . U P A 1
H35A H 0.611132 0.647719 0.174362 0.114 Uiso 0.34(4) 1 calc R U P A 1
H35B H 0.719111 0.747870 0.107927 0.114 Uiso 0.34(4) 1 calc R U P A 1
C36A C 0.545(10) 0.738(6) 0.060(4) 0.097(6) Uani 0.34(4) 1 d . U P A 1
H36A H 0.451106 0.711245 0.077060 0.116 Uiso 0.34(4) 1 calc R U P A 1
C37A C 0.589(5) 0.859(4) -0.012(3) 0.121(12) Uani 0.34(4) 1 d . U P A 1
H37A H 0.554430 0.854603 -0.058849 0.182 Uiso 0.34(4) 1 calc R U P A 1
H37B H 0.683723 0.864692 -0.027836 0.182 Uiso 0.34(4) 1 calc R U P A 1
H37C H 0.557519 0.935356 0.003081 0.182 Uiso 0.34(4) 1 calc R U P A 1
C38A C 0.646(7) 0.658(5) 0.005(3) 0.18(2) Uani 0.34(4) 1 d . U P A 1
H38A H 0.614897 0.659592 -0.043176 0.270 Uiso 0.34(4) 1 calc R U P A 1
H38B H 0.650730 0.569045 0.038954 0.270 Uiso 0.34(4) 1 calc R U P A 1
H38C H 0.732729 0.700196 -0.011267 0.270 Uiso 0.34(4) 1 calc R U P A 1
C35B C 0.595(5) 0.742(5) 0.124(3) 0.095(7) Uani 0.66(4) 1 d . U P A 2
H35C H 0.686734 0.721057 0.120353 0.114 Uiso 0.66(4) 1 calc R U P A 2
H35D H 0.542775 0.663560 0.158863 0.114 Uiso 0.66(4) 1 calc R U P A 2
C36B C 0.568(4) 0.773(3) 0.0397(16) 0.097(6) Uani 0.66(4) 1 d . U P A 2
H36B H 0.479730 0.808404 0.042846 0.116 Uiso 0.66(4) 1 calc R U P A 2
C37B C 0.659(3) 0.878(2) -0.0198(11) 0.123(6) Uani 0.66(4) 1 d . U P A 2
H37D H 0.637382 0.900478 -0.073498 0.185 Uiso 0.66(4) 1 calc R U P A 2
H37E H 0.748099 0.848759 -0.024070 0.185 Uiso 0.66(4) 1 calc R U P A 2
H37F H 0.652581 0.954418 -0.000735 0.185 Uiso 0.66(4) 1 calc R U P A 2
C38B C 0.560(3) 0.6349(17) 0.0224(11) 0.126(7) Uani 0.66(4) 1 d . U P A 2
H38D H 0.542186 0.649138 -0.032025 0.189 Uiso 0.66(4) 1 calc R U P A 2
H38E H 0.489764 0.580524 0.063636 0.189 Uiso 0.66(4) 1 calc R U P A 2
H38F H 0.641693 0.592020 0.025266 0.189 Uiso 0.66(4) 1 calc R U P A 2

loop_
_atom_site_aniso_label
_atom_site_aniso_U_11
_atom_site_aniso_U_22
_atom_site_aniso_U_33
_atom_site_aniso_U_23
_atom_site_aniso_U_13
_atom_site_aniso_U_12
K1 0.0661(7) 0.0436(6) 0.0636(7) -0.0184(5) -0.0292(6) 0.0062(5)
O1 0.073(2) 0.058(2) 0.0340(17) -0.0131(15) -0.0191(16) 0.0194(17)
O2 0.060(2) 0.092(3) 0.0421(19) -0.0187(19) -0.0169(16) 0.026(2)
O3 0.078(2) 0.055(2) 0.0366(18) -0.0067(15) -0.0237(16) -0.0105(17)
O4 0.068(2) 0.080(3) 0.045(2) -0.0010(18) -0.0223(17) -0.026(2)
N1 0.088(3) 0.039(2) 0.058(3) -0.0155(19) -0.031(2) 0.010(2)
N2 0.089(3) 0.041(2) 0.055(3) -0.0170(19) -0.030(2) 0.007(2)
C1 0.104(5) 0.057(3) 0.072(4) -0.010(3) -0.045(4) 0.008(3)
C2 0.120(6) 0.069(4) 0.074(4) 0.000(3) -0.042(4) 0.019(4)
C3 0.119(6) 0.053(4) 0.066(4) -0.006(3) -0.022(4) 0.031(4)
C4 0.087(4) 0.039(3) 0.059(3) -0.012(2) -0.005(3) 0.007(3)
C5 0.127(6) 0.028(3) 0.087(5) -0.016(3) -0.010(4) 0.007(3)
C6 0.118(5) 0.044(3) 0.081(4) -0.035(3) -0.012(4) -0.007(3)
C7 0.096(4) 0.044(3) 0.058(3) -0.023(3) -0.012(3) -0.006(3)
C8 0.125(6) 0.079(5) 0.071(4) -0.042(4) -0.025(4) -0.015(4)
C9 0.115(6) 0.088(5) 0.071(4) -0.034(4) -0.045(4) 0.000(4)
C10 0.108(5) 0.062(4) 0.067(4) -0.026(3) -0.041(4) 0.007(3)
C11 0.075(3) 0.042(3) 0.047(3) -0.020(2) -0.009(2) -0.001(2)
C12 0.080(4) 0.033(2) 0.045(3) -0.008(2) -0.009(2) 0.002(2)
C13 0.048(3) 0.044(2) 0.033(2) -0.0098(19) -0.0151(19) 0.004(2)
C14 0.056(3) 0.050(3) 0.037(2) -0.011(2) -0.022(2) 0.007(2)
C15 0.104(5) 0.081(4) 0.053(3) -0.030(3) -0.042(3) 0.014(3)
C16 0.056(3) 0.055(3) 0.031(2) -0.006(2) -0.020(2) 0.002(2)
C17 0.063(3) 0.071(4) 0.054(3) -0.004(3) -0.014(3) 0.012(3)
C18 0.078(4) 0.074(4) 0.055(3) 0.004(3) -0.009(3) -0.009(3)
C19 0.105(5) 0.058(3) 0.042(3) 0.000(3) -0.027(3) -0.002(3)
C20 0.086(4) 0.056(3) 0.052(3) -0.002(3) -0.023(3) 0.009(3)
C21 0.055(3) 0.063(3) 0.041(3) -0.007(2) -0.017(2) 0.002(2)
C22A 0.167(8) 0.062(4) 0.070(4) 0.003(3) -0.036(5) -0.020(4)
C23A 0.221(11) 0.067(5) 0.077(5) 0.014(4) -0.038(6) -0.010(6)
C24A 0.42(2) 0.066(6) 0.127(9) 0.024(6) -0.041(12) -0.002(10)
C26 0.053(3) 0.041(2) 0.032(2) -0.0093(19) -0.0155(19) 0.003(2)
C25A 0.327(19) 0.142(10) 0.073(6) -0.012(6) -0.033(9) -0.029(11)
C27 0.060(3) 0.053(3) 0.038(2) -0.011(2) -0.022(2) 0.004(2)
C28 0.118(5) 0.066(4) 0.053(3) -0.002(3) -0.049(3) 0.007(3)
C29A 0.056(3) 0.059(3) 0.030(2) -0.010(2) -0.020(2) 0.002(2)
C30A 0.062(3) 0.083(4) 0.055(3) -0.027(3) -0.014(3) -0.002(3)
C31A 0.072(4) 0.108(5) 0.056(3) -0.041(4) -0.010(3) 0.014(4)
C32A 0.101(5) 0.075(4) 0.043(3) -0.025(3) -0.027(3) 0.022(3)
C34 0.055(3) 0.068(3) 0.038(3) -0.014(2) -0.015(2) 0.007(2)
C33A 0.081(4) 0.073(4) 0.050(3) -0.024(3) -0.026(3) 0.004(3)
C35A 0.14(2) 0.101(10) 0.062(10) -0.042(8) -0.038(11) 0.047(13)
C36A 0.164(18) 0.077(18) 0.049(15) -0.026(12) -0.013(13) 0.005(13)
C37A 0.122(15) 0.124(15) 0.118(15) -0.036(10) -0.029(10) 0.005(10)
C38A 0.19(2) 0.18(2) 0.18(2) -0.070(12) -0.034(11) 0.003(10)
C35B 0.14(2) 0.101(10) 0.062(10) -0.042(8) -0.038(11) 0.047(13)
C36B 0.164(18) 0.077(18) 0.049(15) -0.026(12) -0.013(13) 0.005(13)
C37B 0.144(11) 0.138(10) 0.088(8) -0.037(7) -0.023(7) 0.007(8)
C38B 0.157(11) 0.125(9) 0.124(9) -0.083(7) -0.023(7) 0.002(7)

loop_
_atom_type_symbol
_atom_type_description
_atom_type_scat_dispersion_real
_atom_type_scat_dispersion_imag
_atom_type_scat_source
C C 0.0033 0.0016 'International Tables Vol C Tables 4.2.6.8 and 6.1.1.4'
H H 0.0000 0.0000 'International Tables Vol C Tables 4.2.6.8 and 6.1.1.4'
N N 0.0061 0.0033 'International Tables Vol C Tables 4.2.6.8 and 6.1.1.4'
O O 0.0106 0.0060 'International Tables Vol C Tables 4.2.6.8 and 6.1.1.4'
K K 0.2009 0.2494 'International Tables Vol C Tables 4.2.6.8 and 6.1.1.4'

loop_
_geom_angle_atom_site_label_1
_geom_angle_atom_site_label_2
_geom_angle_atom_site_label_3
_geom_angle
_geom_angle_site_symmetry_1
_geom_angle_site_symmetry_3
_geom_angle_publ_flag
O3 K1 O1 105.72(12) . . ?
O3 K1 N1 116.79(13) . . ?
O1 K1 N1 127.57(13) . . ?
O3 K1 N2 133.86(13) . . ?
O1 K1 N2 111.20(13) . . ?
N1 K1 N2 57.31(12) . . ?
O3 K1 O4 69.13(10) . 2_676 ?
O1 K1 O4 90.67(12) . 2_676 ?
N1 K1 O4 78.02(13) . 2_676 ?
N2 K1 O4 135.00(13) . 2_676 ?
O3 K1 O2 91.18(11) . 2_576 ?
O1 K1 O2 68.23(10) . 2_576 ?
N1 K1 O2 135.38(13) . 2_576 ?
N2 K1 O2 78.14(12) . 2_576 ?
O4 K1 O2 146.55(13) 2_676 2_576 ?
C13 O1 K1 146.3(3) . . ?
C13 O1 H1A 110.5(3) . . ?
K1 O1 H1A 103.17(18) . . ?
C13 O2 K1 133.4(3) . 2_576 ?
C26 O3 K1 146.5(3) . . ?
C26 O3 H3A 111.4(3) . . ?
K1 O3 H3A 102.03(18) . . ?
C26 O4 K1 132.7(3) . 2_676 ?
C1 N1 C12 117.0(5) . . ?
C1 N1 K1 120.0(4) . . ?
C12 N1 K1 123.1(3) . . ?
C10 N2 C11 117.4(5) . . ?
C10 N2 K1 119.2(4) . . ?
C11 N2 K1 123.3(3) . . ?
N1 C1 C2 123.7(6) . . ?
N1 C1 H1 118.1 . . ?
C2 C1 H1 118.1 . . ?
C3 C2 C1 119.2(6) . . ?
C3 C2 H2 120.4 . . ?
C1 C2 H2 120.4 . . ?
C2 C3 C4 120.1(6) . . ?
C2 C3 H3 120.0 . . ?
C4 C3 H3 120.0 . . ?
C3 C4 C12 117.5(5) . . ?
C3 C4 C5 123.8(6) . . ?
C12 C4 C5 118.7(6) . . ?
C6 C5 C4 122.0(5) . . ?
C6 C5 H5 119.0 . . ?
C4 C5 H5 119.0 . . ?
C5 C6 C7 121.4(5) . . ?
C5 C6 H6 119.3 . . ?
C7 C6 H6 119.3 . . ?
C8 C7 C11 118.4(5) . . ?
C8 C7 C6 123.1(5) . . ?
C11 C7 C6 118.5(6) . . ?
C9 C8 C7 119.0(6) . . ?
C9 C8 H8 120.5 . . ?
C7 C8 H8 120.5 . . ?
C8 C9 C10 119.9(6) . . ?
C8 C9 H9 120.0 . . ?
C10 C9 H9 120.0 . . ?
N2 C10 C9 123.3(6) . . ?
N2 C10 H10 118.4 . . ?
C9 C10 H10 118.4 . . ?
N2 C11 C7 122.0(5) . . ?
N2 C11 C12 117.9(4) . . ?
C7 C11 C12 120.2(5) . . ?
N1 C12 C4 122.4(5) . . ?
N1 C12 C11 118.4(4) . . ?
C4 C12 C11 119.2(5) . . ?
O2 C13 O1 123.9(4) . . ?
O2 C13 C14 121.9(4) . . ?
O1 C13 C14 114.2(4) . . ?
C13 C14 C16 109.8(4) . . ?
C13 C14 C15 111.1(4) . . ?
C16 C14 C15 112.1(4) . . ?
C13 C14 H14 107.9 . . ?
C16 C14 H14 107.9 . . ?
C15 C14 H14 107.9 . . ?
C14 C15 H15A 109.5 . . ?
C14 C15 H15B 109.5 . . ?
H15A C15 H15B 109.5 . . ?
C14 C15 H15C 109.5 . . ?
H15A C15 H15C 109.5 . . ?
H15B C15 H15C 109.5 . . ?
C17 C16 C21 117.9(5) . . ?
C17 C16 C14 122.1(5) . . ?
C21 C16 C14 120.0(4) . . ?
C16 C17 C18 121.2(6) . . ?
C16 C17 H17 119.4 . . ?
C18 C17 H17 119.4 . . ?
C19 C18 C17 120.6(6) . . ?
C19 C18 H18 119.7 . . ?
C17 C18 H18 119.7 . . ?
C20 C19 C18 119.2(6) . . ?
C20 C19 C22A 119.9(7) . . ?
C18 C19 C22A 120.8(7) . . ?
C19 C20 C21 120.1(6) . . ?
C19 C20 H20 120.0 . . ?
C21 C20 H20 120.0 . . ?
C16 C21 C20 121.1(5) . . ?
C16 C21 H21 119.5 . . ?
C20 C21 H21 119.5 . . ?
C23A C22A C19 115.7(6) . . ?
C23A C22A H22A 108.4 . . ?
C19 C22A H22A 108.4 . . ?
C23A C22A H22B 108.4 . . ?
C19 C22A H22B 108.4 . . ?
H22A C22A H22B 107.4 . . ?
C25A C23A C22A 116.5(10) . . ?
C25A C23A C24A 110.0(9) . . ?
C22A C23A C24A 108.7(9) . . ?
C25A C23A H23A 107.1 . . ?
C22A C23A H23A 107.1 . . ?
C24A C23A H23A 107.1 . . ?
C23A C24A H24A 109.5 . . ?
C23A C24A H24B 109.5 . . ?
H24A C24A H24B 109.5 . . ?
C23A C24A H24C 109.5 . . ?
H24A C24A H24C 109.5 . . ?
H24B C24A H24C 109.5 . . ?
O4 C26 O3 124.0(4) . . ?
O4 C26 C27 121.7(4) . . ?
O3 C26 C27 114.3(4) . . ?
C23A C25A H25A 109.5 . . ?
C23A C25A H25B 109.5 . . ?
H25A C25A H25B 109.5 . . ?
C23A C25A H25C 109.5 . . ?
H25A C25A H25C 109.5 . . ?
H25B C25A H25C 109.5 . . ?
C29A C27 C28 112.6(4) . . ?
C29A C27 C26 110.0(4) . . ?
C28 C27 C26 111.8(4) . . ?
C29A C27 H27 107.4 . . ?
C28 C27 H27 107.4 . . ?
C26 C27 H27 107.4 . . ?
C27 C28 H28A 109.5 . . ?
C27 C28 H28B 109.5 . . ?
H28A C28 H28B 109.5 . . ?
C27 C28 H28C 109.5 . . ?
H28A C28 H28C 109.5 . . ?
H28B C28 H28C 109.5 . . ?
C30A C29A C34 117.9(5) . . ?
C30A C29A C27 121.8(5) . . ?
C34 C29A C27 120.2(5) . . ?
C29A C30A C31A 121.2(6) . . ?
C29A C30A H30A 119.4 . . ?
C31A C30A H30A 119.4 . . ?
C32A C31A C30A 121.3(6) . . ?
C32A C31A H31A 119.4 . . ?
C30A C31A H31A 119.4 . . ?
C33A C32A C31A 117.3(5) . . ?
C33A C32A C35B 117(2) . . ?
C31A C32A C35B 126(2) . . ?
C33A C32A C35A 127(4) . . ?
C31A C32A C35A 115(4) . . ?
C29A C34 C33A 120.7(5) . . ?
C29A C34 H34 119.7 . . ?
C33A C34 H34 119.7 . . ?
C32A C33A C34 121.6(6) . . ?
C32A C33A H33A 119.2 . . ?
C34 C33A H33A 119.2 . . ?
C32A C35A C36A 105(5) . . ?
C32A C35A H35A 110.8 . . ?
C36A C35A H35A 110.8 . . ?
C32A C35A H35B 110.8 . . ?
C36A C35A H35B 110.8 . . ?
H35A C35A H35B 108.9 . . ?
C37A C36A C35A 109(7) . . ?
C37A C36A C38A 86(4) . . ?
C35A C36A C38A 100(7) . . ?
C37A C36A H36A 118.7 . . ?
C35A C36A H36A 118.7 . . ?
C38A C36A H36A 118.7 . . ?
C36A C37A H37A 109.5 . . ?
C36A C37A H37B 109.5 . . ?
H37A C37A H37B 109.5 . . ?
C36A C37A H37C 109.5 . . ?
H37A C37A H37C 109.5 . . ?
H37B C37A H37C 109.5 . . ?
C36A C38A H38A 109.5 . . ?
C36A C38A H38B 109.5 . . ?
H38A C38A H38B 109.5 . . ?
C36A C38A H38C 109.5 . . ?
H38A C38A H38C 109.5 . . ?
H38B C38A H38C 109.5 . . ?
C36B C35B C32A 118(3) . . ?
C36B C35B H35C 107.8 . . ?
C32A C35B H35C 107.8 . . ?
C36B C35B H35D 107.8 . . ?
C32A C35B H35D 107.8 . . ?
H35C C35B H35D 107.1 . . ?
C37B C36B C35B 111(3) . . ?
C37B C36B C38B 120(2) . . ?
C35B C36B C38B 106(3) . . ?
C37B C36B H36B 106.6 . . ?
C35B C36B H36B 106.6 . . ?
C38B C36B H36B 106.6 . . ?
C36B C37B H37D 109.5 . . ?
C36B C37B H37E 109.5 . . ?
H37D C37B H37E 109.5 . . ?
C36B C37B H37F 109.5 . . ?
H37D C37B H37F 109.5 . . ?
H37E C37B H37F 109.5 . . ?
C36B C38B H38D 109.5 . . ?
C36B C38B H38E 109.5 . . ?
H38D C38B H38E 109.5 . . ?
C36B C38B H38F 109.5 . . ?
H38D C38B H38F 109.5 . . ?
H38E C38B H38F 109.5 . . ?

loop_
_geom_bond_atom_site_label_1
_geom_bond_atom_site_label_2
_geom_bond_distance
_geom_bond_site_symmetry_2
_geom_bond_publ_flag
K1 O3 2.681(4) . ?
K1 O1 2.692(3) . ?
K1 N1 2.827(4) . ?
K1 N2 2.830(4) . ?
K1 O4 2.852(4) 2_676 ?
K1 O2 2.875(4) 2_576 ?
O1 C13 1.287(5) . ?
O1 H1A 1.237(3) . ?
O2 C13 1.213(5) . ?
O3 C26 1.282(5) . ?
O3 H3A 1.232(3) . ?
O4 C26 1.202(5) . ?
N1 C1 1.325(7) . ?
N1 C12 1.366(6) . ?
N2 C10 1.318(7) . ?
N2 C11 1.362(6) . ?
C1 C2 1.396(9) . ?
C1 H1 0.9300 . ?
C2 C3 1.343(10) . ?
C2 H2 0.9300 . ?
C3 C4 1.393(9) . ?
C3 H3 0.9300 . ?
C4 C12 1.410(7) . ?
C4 C5 1.425(9) . ?
C5 C6 1.328(10) . ?
C5 H5 0.9300 . ?
C6 C7 1.423(8) . ?
C6 H6 0.9300 . ?
C7 C8 1.396(9) . ?
C7 C11 1.411(7) . ?
C8 C9 1.338(10) . ?
C8 H8 0.9300 . ?
C9 C10 1.404(8) . ?
C9 H9 0.9300 . ?
C10 H10 0.9300 . ?
C11 C12 1.427(7) . ?
C13 C14 1.522(6) . ?
C14 C16 1.526(7) . ?
C14 C15 1.534(7) . ?
C14 H14 0.9800 . ?
C15 H15A 0.9600 . ?
C15 H15B 0.9600 . ?
C15 H15C 0.9600 . ?
C16 C17 1.367(7) . ?
C16 C21 1.382(7) . ?
C17 C18 1.391(8) . ?
C17 H17 0.9300 . ?
C18 C19 1.370(9) . ?
C18 H18 0.9300 . ?
C19 C20 1.365(9) . ?
C19 C22A 1.548(9) . ?
C20 C21 1.399(8) . ?
C20 H20 0.9300 . ?
C21 H21 0.9300 . ?
C22A C23A 1.464(11) . ?
C22A H22A 0.9700 . ?
C22A H22B 0.9700 . ?
C23A C25A 1.411(15) . ?
C23A C24A 1.549(13) . ?
C23A H23A 0.9800 . ?
C24A H24A 0.9600 . ?
C24A H24B 0.9600 . ?
C24A H24C 0.9600 . ?
C26 C27 1.527(6) . ?
C25A H25A 0.9600 . ?
C25A H25B 0.9600 . ?
C25A H25C 0.9600 . ?
C27 C29A 1.519(7) . ?
C27 C28 1.523(7) . ?
C27 H27 0.9800 . ?
C28 H28A 0.9600 . ?
C28 H28B 0.9600 . ?
C28 H28C 0.9600 . ?
C29A C30A 1.367(7) . ?
C29A C34 1.372(7) . ?
C30A C31A 1.391(8) . ?
C30A H30A 0.9300 . ?
C31A C32A 1.382(9) . ?
C31A H31A 0.9300 . ?
C32A C33A 1.360(8) . ?
C32A C35B 1.52(5) . ?
C32A C35A 1.58(11) . ?
C34 C33A 1.402(8) . ?
C34 H34 0.9300 . ?
C33A H33A 0.9300 . ?
C35A C36A 1.62(12) . ?
C35A H35A 0.9700 . ?
C35A H35B 0.9700 . ?
C36A C37A 1.50(6) . ?
C36A C38A 1.65(10) . ?
C36A H36A 0.9800 . ?
C37A H37A 0.9600 . ?
C37A H37B 0.9600 . ?
C37A H37C 0.9600 . ?
C38A H38A 0.9600 . ?
C38A H38B 0.9600 . ?
C38A H38C 0.9600 . ?
C35B C36B 1.48(5) . ?
C35B H35C 0.9700 . ?
C35B H35D 0.9700 . ?
C36B C37B 1.47(3) . ?
C36B C38B 1.60(4) . ?
C36B H36B 0.9800 . ?
C37B H37D 0.9600 . ?
C37B H37E 0.9600 . ?
C37B H37F 0.9600 . ?
C38B H38D 0.9600 . ?
C38B H38E 0.9600 . ?
C38B H38F 0.9600 . ?
